data_4112019
loop_
_publ_author_name
'Zengqi Xie'
'Bing Yang'
'Feng Li'
'Gang Cheng'
'Linlin Liu'
'Guangdi Yang'
'Hai Xu'
'Ling Ye'
'Muddasir Hanif'
'Shiyong Liu'
'Dongge Ma'
'Yuguang Ma'

_publ_contact_author_address '10# Qianwei Road, Changchun, 130012, China P.R.'
_publ_contact_author_email ygma@jlu.edu.cn
_publ_contact_author_fax 864315168480
_publ_contact_author_name 'Yuguang Ma'
_publ_contact_author_phone 864315168480
_publ_section_title
;
 Cross Dipole Stacking in the Crystal of Distyrylbenzene Derivative: The
 Approach toward High Solid-State Luminescence Efficiency
;
_journal_name_full 'Journal of the American Chemical Society'
_journal_page_first 14152
_journal_page_last 14153
_journal_paper_doi 10.1021/ja054661d
_journal_volume 127
_journal_year 2005
_chemical_compound_source 'synthesized by our group'
_chemical_formula_moiety 'C34 H26'
_chemical_formula_sum 'C34 H26'
_chemical_formula_weight 434.55
_chemical_melting_point 251
_chemical_name_common Trans-DPDSB
_chemical_name_systematic Trans,trans-2,5-Diphenyl-1,4-distyrylbenzene
_space_group_IT_number 14
_symmetry_cell_setting monoclinic
_symmetry_Int_Tables_number 14
_symmetry_space_group_name_Hall '-P 2ybc'
_symmetry_space_group_name_H-M 'P 1 21/c 1'
_atom_sites_solution_hydrogens geom
_atom_sites_solution_primary direct
_atom_sites_solution_secondary difmap
_audit_creation_method SHELXL-97
_cell_angle_alpha 90.00
_cell_angle_beta 91.2200(9)
_cell_angle_gamma 90.00
_cell_formula_units_Z 4
_cell_length_a 12.479(4)
_cell_length_b 8.2482(2)
_cell_length_c 24.018(8)
_cell_measurement_temperature 293(2)
_cell_volume 2471.6(11)
_computing_cell_refinement 'Bruker XSCANS'
_computing_data_collection 'Bruker XSCANS'
_computing_data_reduction 'Bruker SHELXTL'
_computing_molecular_graphics 'Bruker SHELXTL'
_computing_publication_material 'Bruker SHELXTL'
_computing_structure_refinement 'SHELXL-97 (Sheldrick, 1997)'
_computing_structure_solution 'SHELXS-97 (Sheldrick, 1990)'
_diffrn_ambient_pressure 101300
_diffrn_ambient_temperature 293(2)
_diffrn_measured_fraction_theta_full 0.941
_diffrn_measured_fraction_theta_max 0.941
_diffrn_measurement_device_type 'Bruker P4'
_diffrn_measurement_method '\w scans'
_diffrn_radiation_monochromator graphite
_diffrn_radiation_probe x-ray
_diffrn_radiation_type MoK\a
_diffrn_radiation_wavelength 0.71073
_diffrn_reflns_av_R_equivalents 0.0000
_diffrn_reflns_av_sigmaI/netI 0.2332
_diffrn_reflns_limit_h_max 16
_diffrn_reflns_limit_h_min 0
_diffrn_reflns_limit_k_max 10
_diffrn_reflns_limit_k_min 0
_diffrn_reflns_limit_l_max 31
_diffrn_reflns_limit_l_min -31
_diffrn_reflns_number 5341
_diffrn_reflns_theta_full 27.48
_diffrn_reflns_theta_max 27.48
_diffrn_reflns_theta_min 1.70
_diffrn_source 'fine-focus sealed tube'
_exptl_absorpt_coefficient_mu 0.066
_exptl_absorpt_correction_T_max 0.9938
_exptl_absorpt_correction_T_min 0.9869
_exptl_absorpt_correction_type empirical
_exptl_absorpt_process_details Higashi,
_exptl_crystal_colour yellow
_exptl_crystal_density_diffrn 1.168
_exptl_crystal_description needle
_exptl_crystal_F_000 920
_exptl_crystal_recrystallization_method 'vaporize solvent slowly (CHCl3 and CH3OH)'
_exptl_crystal_size_max 0.309
_exptl_crystal_size_mid 0.107
_exptl_crystal_size_min 0.062
_refine_diff_density_max 0.434
_refine_diff_density_min -0.407
_refine_diff_density_rms 0.147
_refine_ls_extinction_coef 0.0308(12)
_refine_ls_extinction_expression Fc^*^=kFc[1+0.001xFc^2^\l^3^/sin(2\q)]^-1/4^
_refine_ls_extinction_method SHELXL
_refine_ls_goodness_of_fit_ref 0.979
_refine_ls_hydrogen_treatment constr
_refine_ls_matrix_type full
_refine_ls_number_parameters 308
_refine_ls_number_reflns 5341
_refine_ls_number_restraints 0
_refine_ls_restrained_S_all 0.979
_refine_ls_R_factor_all 0.2000
_refine_ls_R_factor_gt 0.0496
_refine_ls_shift/su_max 0.000
_refine_ls_shift/su_mean 0.000
_refine_ls_structure_factor_coef Fsqd
_refine_ls_weighting_details 'calc w=1/[\s^2^(Fo^2^)+(0.0329P)^2^+0.0000P] where P=(Fo^2^+2Fc^2^)/3'
_refine_ls_weighting_scheme calc
_refine_ls_wR_factor_gt 0.0938
_refine_ls_wR_factor_ref 0.1507
_reflns_number_gt 1606
_reflns_number_total 5341
_reflns_threshold_expression >2sigma(I)
_cod_data_source_file ja054661dsi20050713_070635.cif
_cod_data_source_block trans
_cod_original_cell_volume 2471.7(8)
_cod_original_sg_symbol_H-M 'P 21/c'
_cod_database_code 4112019

loop_
_symmetry_equiv_pos_as_xyz
'x, y, z'
'-x, y+1/2, -z+1/2'
'-x, -y, -z'
'x, -y-1/2, z-1/2'

loop_
_atom_site_label
_atom_site_type_symbol
_atom_site_fract_x
_atom_site_fract_y
_atom_site_fract_z
_atom_site_U_iso_or_equiv
_atom_site_adp_type
_atom_site_occupancy
_atom_site_symmetry_multiplicity
_atom_site_calc_flag
_atom_site_refinement_flags
C18 C 0.5000(3) 1.0068(4) 0.55676(16) 0.0467(11) Uani 1 1 d .
H18 H 0.5001 1.0107 0.5955 0.056 Uiso 1 1 calc R
C24 C 0.8508(3) 0.6882(5) 0.37564(16) 0.0626(13) Uani 1 1 d .
H24 H 0.8290 0.6311 0.4068 0.075 Uiso 1 1 calc R
C25 C 0.9393(4) 0.6353(6) 0.34683(19) 0.0799(15) Uani 1 1 d .
H25 H 0.9758 0.5425 0.3584 0.096 Uiso 1 1 calc R
C26 C 0.9731(4) 0.7197(7) 0.3012(2) 0.0869(17) Uani 1 1 d .
H26 H 1.0340 0.6867 0.2826 0.104 Uiso 1 1 calc R
C27 C 0.9170(5) 0.8521(6) 0.2832(2) 0.0921(18) Uani 1 1 d .
H27 H 0.9388 0.9082 0.2519 0.111 Uiso 1 1 calc R
C28 C 0.8281(4) 0.9031(5) 0.31135(18) 0.0790(16) Uani 1 1 d .
H28 H 0.7897 0.9924 0.2982 0.095 Uiso 1 1 calc R
C23 C 0.7944(3) 0.8244(5) 0.35882(17) 0.0500(11) Uani 1 1 d .
C22 C 0.7027(3) 0.8882(5) 0.38870(16) 0.0539(11) Uani 1 1 d .
H22 H 0.6542 0.9505 0.3680 0.065 Uiso 1 1 calc R
C21 C 0.6812(3) 0.8671(4) 0.44195(16) 0.0466(11) Uani 1 1 d .
H21 H 0.7282 0.8016 0.4624 0.056 Uiso 1 1 calc R
C20 C 0.5902(3) 0.9367(4) 0.47232(17) 0.0439(10) Uani 1 1 d .
C19 C 0.5906(3) 0.9446(4) 0.53093(17) 0.0441(11) Uani 1 1 d .
C29 C 0.6835(3) 0.8980(5) 0.56707(16) 0.0454(11) Uani 1 1 d .
C30 C 0.7831(4) 0.9729(5) 0.56129(17) 0.0535(12) Uani 1 1 d .
H30 H 0.7927 1.0458 0.5323 0.064 Uiso 1 1 calc R
C31 C 0.8676(3) 0.9407(6) 0.59775(19) 0.0636(13) Uani 1 1 d .
H31 H 0.9330 0.9928 0.5936 0.076 Uiso 1 1 calc R
C32 C 0.8545(4) 0.8318(6) 0.64005(19) 0.0708(14) Uani 1 1 d .
H32 H 0.9112 0.8100 0.6647 0.085 Uiso 1 1 calc R
C33 C 0.7582(5) 0.7546(5) 0.64630(18) 0.0713(15) Uani 1 1 d .
H33 H 0.7499 0.6794 0.6748 0.086 Uiso 1 1 calc R
C34 C 0.6733(4) 0.7888(5) 0.61016(18) 0.0574(12) Uani 1 1 d .
H34 H 0.6080 0.7370 0.6150 0.069 Uiso 1 1 calc R
C1 C 0.5538(3) -0.0090(4) -0.04837(15) 0.0427(10) Uani 1 1 d .
H1 H 0.5908 -0.0144 -0.0815 0.051 Uiso 1 1 calc R
C7 C 0.6946(3) 0.3172(5) 0.19845(17) 0.0663(14) Uani 1 1 d .
H7 H 0.7271 0.3385 0.1647 0.080 Uiso 1 1 calc R
C8 C 0.7333(4) 0.3900(5) 0.24634(18) 0.0718(14) Uani 1 1 d .
H8 H 0.7922 0.4589 0.2447 0.086 Uiso 1 1 calc R
C9 C 0.6861(4) 0.3621(5) 0.29631(17) 0.0636(13) Uani 1 1 d .
H9 H 0.7122 0.4118 0.3286 0.076 Uiso 1 1 calc R
C10 C 0.5999(4) 0.2599(5) 0.29802(16) 0.0603(13) Uani 1 1 d .
H10 H 0.5674 0.2400 0.3318 0.072 Uiso 1 1 calc R
C11 C 0.5604(3) 0.1861(5) 0.25044(16) 0.0565(12) Uani 1 1 d .
H11 H 0.5013 0.1178 0.2524 0.068 Uiso 1 1 calc R
C6 C 0.6080(3) 0.2129(4) 0.19976(15) 0.0464(11) Uani 1 1 d .
C5 C 0.5641(3) 0.1334(4) 0.14998(15) 0.0488(11) Uani 1 1 d .
H5 H 0.5061 0.0648 0.1553 0.059 Uiso 1 1 calc R
C4 C 0.5970(3) 0.1473(4) 0.09794(15) 0.0425(10) Uani 1 1 d .
H4 H 0.6563 0.2133 0.0925 0.051 Uiso 1 1 calc R
C3 C 0.5503(3) 0.0701(4) 0.04808(15) 0.0383(10) Uani 1 1 d .
C2 C 0.6061(3) 0.0598(4) -0.00215(15) 0.0362(9) Uani 1 1 d .
C12 C 0.7180(3) 0.1157(4) -0.00842(15) 0.0400(10) Uani 1 1 d .
C13 C 0.7986(3) 0.0705(5) 0.02862(16) 0.0528(11) Uani 1 1 d .
H13 H 0.7826 0.0040 0.0586 0.063 Uiso 1 1 calc R
C14 C 0.9031(3) 0.1226(5) 0.02188(18) 0.0656(13) Uani 1 1 d .
H14 H 0.9560 0.0933 0.0478 0.079 Uiso 1 1 calc R
C15 C 0.9289(3) 0.2177(5) -0.02316(19) 0.0642(13) Uani 1 1 d .
H15 H 0.9992 0.2513 -0.0281 0.077 Uiso 1 1 calc R
C16 C 0.8499(4) 0.2620(5) -0.06054(17) 0.0583(12) Uani 1 1 d .
H16 H 0.8665 0.3264 -0.0910 0.070 Uiso 1 1 calc R
C17 C 0.7458(3) 0.2119(4) -0.05330(15) 0.0462(10) Uani 1 1 d .
H17 H 0.6930 0.2431 -0.0790 0.055 Uiso 1 1 calc R

loop_
_atom_site_aniso_label
_atom_site_aniso_U_11
_atom_site_aniso_U_22
_atom_site_aniso_U_33
_atom_site_aniso_U_23
_atom_site_aniso_U_13
_atom_site_aniso_U_12
C18 0.052(3) 0.048(3) 0.041(3) -0.002(2) 0.007(2) -0.008(2)
C24 0.068(3) 0.072(3) 0.048(3) -0.004(3) 0.008(3) 0.005(3)
C25 0.080(4) 0.094(4) 0.066(3) -0.020(3) 0.009(3) 0.023(3)
C26 0.077(4) 0.105(5) 0.080(4) -0.026(4) 0.032(3) -0.005(3)
C27 0.125(5) 0.076(4) 0.079(4) -0.007(3) 0.054(4) -0.009(4)
C28 0.109(4) 0.064(3) 0.065(3) 0.001(3) 0.036(3) 0.010(3)
C23 0.059(3) 0.045(3) 0.046(3) -0.009(2) 0.007(2) -0.004(2)
C22 0.063(3) 0.051(3) 0.049(3) 0.002(2) 0.007(2) 0.006(2)
C21 0.044(3) 0.044(2) 0.052(3) -0.006(2) 0.002(2) -0.0003(19)
C20 0.047(3) 0.040(2) 0.045(3) -0.006(2) 0.005(2) -0.008(2)
C19 0.049(3) 0.037(2) 0.046(3) 0.000(2) 0.005(2) -0.007(2)
C29 0.050(3) 0.043(2) 0.043(3) -0.005(2) 0.004(2) 0.000(2)
C30 0.056(3) 0.061(3) 0.044(3) 0.000(2) 0.005(2) 0.003(2)
C31 0.047(3) 0.079(3) 0.064(3) -0.007(3) 0.000(3) 0.005(3)
C32 0.077(4) 0.079(4) 0.055(3) -0.004(3) -0.009(3) 0.021(3)
C33 0.093(4) 0.068(3) 0.053(3) 0.011(3) -0.002(3) 0.008(3)
C34 0.066(3) 0.056(3) 0.051(3) 0.004(2) 0.005(3) -0.004(2)
C1 0.055(3) 0.043(2) 0.030(2) -0.002(2) 0.007(2) 0.003(2)
C7 0.078(4) 0.088(3) 0.033(3) -0.005(3) 0.004(2) -0.030(3)
C8 0.082(4) 0.088(3) 0.045(3) -0.003(3) -0.005(3) -0.034(3)
C9 0.085(4) 0.068(3) 0.037(3) -0.005(2) -0.003(3) -0.003(3)
C10 0.071(3) 0.075(3) 0.035(3) 0.000(2) 0.012(2) -0.009(3)
C11 0.065(3) 0.066(3) 0.039(3) -0.004(2) 0.007(2) -0.014(2)
C6 0.058(3) 0.050(3) 0.032(2) 0.000(2) -0.001(2) -0.008(2)
C5 0.061(3) 0.052(3) 0.034(2) 0.001(2) 0.003(2) -0.016(2)
C4 0.047(3) 0.043(2) 0.037(2) -0.005(2) -0.003(2) -0.0016(19)
C3 0.046(3) 0.034(2) 0.035(2) -0.0001(19) 0.002(2) 0.0009(19)
C2 0.040(3) 0.035(2) 0.033(2) -0.0010(19) -0.001(2) 0.0034(19)
C12 0.049(3) 0.037(2) 0.035(2) -0.004(2) 0.001(2) 0.002(2)
C13 0.052(3) 0.061(3) 0.046(3) 0.006(2) 0.006(2) 0.005(2)
C14 0.050(3) 0.084(3) 0.062(3) 0.007(3) -0.005(3) 0.010(3)
C15 0.039(3) 0.078(3) 0.075(3) 0.004(3) 0.013(3) 0.002(3)
C16 0.057(3) 0.061(3) 0.057(3) 0.007(2) 0.018(3) 0.000(2)
C17 0.050(3) 0.049(2) 0.040(3) -0.001(2) -0.001(2) 0.002(2)

loop_
_atom_type_symbol
_atom_type_description
_atom_type_scat_dispersion_real
_atom_type_scat_dispersion_imag
_atom_type_scat_source
C C 0.0033 0.0016 'International Tables Vol C Tables 4.2.6.8 and 6.1.1.4'
H H 0.0000 0.0000 'International Tables Vol C Tables 4.2.6.8 and 6.1.1.4'

loop_
_geom_angle_atom_site_label_1
_geom_angle_atom_site_label_2
_geom_angle_atom_site_label_3
_geom_angle
_geom_angle_site_symmetry_1
C20 C18 C19 123.6(4) 3_676
C20 C18 H18 118.2 3_676
C19 C18 H18 118.2 .
C23 C24 C25 121.1(4) .
C23 C24 H24 119.5 .
C25 C24 H24 119.5 .
C26 C25 C24 120.0(5) .
C26 C25 H25 120.0 .
C24 C25 H25 120.0 .
C27 C26 C25 119.7(5) .
C27 C26 H26 120.2 .
C25 C26 H26 120.2 .
C26 C27 C28 120.2(5) .
C26 C27 H27 119.9 .
C28 C27 H27 119.9 .
C27 C28 C23 121.5(5) .
C27 C28 H28 119.3 .
C23 C28 H28 119.3 .
C24 C23 C28 117.5(4) .
C24 C23 C22 123.2(4) .
C28 C23 C22 119.3(4) .
C21 C22 C23 127.2(4) .
C21 C22 H22 116.4 .
C23 C22 H22 116.4 .
C22 C21 C20 126.8(4) .
C22 C21 H21 116.6 .
C20 C21 H21 116.6 .
C18 C20 C19 118.1(3) 3_676
C18 C20 C21 120.3(4) 3_676
C19 C20 C21 121.6(4) .
C18 C19 C20 118.3(4) .
C18 C19 C29 117.6(4) .
C20 C19 C29 124.0(4) .
C34 C29 C30 117.3(4) .
C34 C29 C19 121.7(4) .
C30 C29 C19 120.9(4) .
C31 C30 C29 121.4(4) .
C31 C30 H30 119.3 .
C29 C30 H30 119.3 .
C32 C31 C30 119.6(4) .
C32 C31 H31 120.2 .
C30 C31 H31 120.2 .
C33 C32 C31 120.3(5) .
C33 C32 H32 119.8 .
C31 C32 H32 119.8 .
C32 C33 C34 119.8(4) .
C32 C33 H33 120.1 .
C34 C33 H33 120.1 .
C29 C34 C33 121.5(4) .
C29 C34 H34 119.3 .
C33 C34 H34 119.3 .
C3 C1 C2 124.3(3) 3_655
C3 C1 H1 117.9 3_655
C2 C1 H1 117.9 .
C8 C7 C6 120.9(4) .
C8 C7 H7 119.5 .
C6 C7 H7 119.5 .
C9 C8 C7 120.6(4) .
C9 C8 H8 119.7 .
C7 C8 H8 119.7 .
C10 C9 C8 118.9(4) .
C10 C9 H9 120.5 .
C8 C9 H9 120.5 .
C9 C10 C11 121.0(4) .
C9 C10 H10 119.5 .
C11 C10 H10 119.5 .
C10 C11 C6 120.5(4) .
C10 C11 H11 119.8 .
C6 C11 H11 119.8 .
C7 C6 C11 118.0(4) .
C7 C6 C5 122.7(4) .
C11 C6 C5 119.2(4) .
C4 C5 C6 127.9(4) .
C4 C5 H5 116.1 .
C6 C5 H5 116.1 .
C5 C4 C3 127.3(4) .
C5 C4 H4 116.4 .
C3 C4 H4 116.4 .
C1 C3 C2 117.4(3) 3_655
C1 C3 C4 120.5(3) 3_655
C2 C3 C4 122.1(4) .
C1 C2 C3 118.3(3) .
C1 C2 C12 118.1(3) .
C3 C2 C12 123.6(4) .
C13 C12 C17 117.7(4) .
C13 C12 C2 121.8(4) .
C17 C12 C2 120.5(4) .
C14 C13 C12 121.0(4) .
C14 C13 H13 119.5 .
C12 C13 H13 119.5 .
C15 C14 C13 120.3(4) .
C15 C14 H14 119.9 .
C13 C14 H14 119.9 .
C16 C15 C14 119.2(4) .
C16 C15 H15 120.4 .
C14 C15 H15 120.4 .
C15 C16 C17 120.3(4) .
C15 C16 H16 119.8 .
C17 C16 H16 119.8 .
C16 C17 C12 121.4(4) .
C16 C17 H17 119.3 .
C12 C17 H17 119.3 .

loop_
_geom_bond_atom_site_label_1
_geom_bond_atom_site_label_2
_geom_bond_distance
_geom_bond_site_symmetry_2
C18 C20 1.393(5) 3_676
C18 C19 1.398(5) .
C18 H18 0.9300 .
C24 C23 1.381(5) .
C24 C25 1.387(5) .
C24 H24 0.9300 .
C25 C26 1.373(6) .
C25 H25 0.9300 .
C26 C27 1.363(6) .
C26 H26 0.9300 .
C27 C28 1.377(6) .
C27 H27 0.9300 .
C28 C23 1.385(5) .
C28 H28 0.9300 .
C23 C22 1.462(5) .
C22 C21 1.324(4) .
C22 H22 0.9300 .
C21 C20 1.478(5) .
C21 H21 0.9300 .
C20 C18 1.393(5) 3_676
C20 C19 1.409(5) .
C19 C29 1.484(5) .
C29 C34 1.380(5) .
C29 C30 1.398(5) .
C30 C31 1.382(5) .
C30 H30 0.9300 .
C31 C32 1.369(5) .
C31 H31 0.9300 .
C32 C33 1.371(6) .
C32 H32 0.9300 .
C33 C34 1.384(5) .
C33 H33 0.9300 .
C34 H34 0.9300 .
C1 C3 1.393(5) 3_655
C1 C2 1.396(5) .
C1 H1 0.9300 .
C7 C8 1.376(5) .
C7 C6 1.381(5) .
C7 H7 0.9300 .
C8 C9 1.368(5) .
C8 H8 0.9300 .
C9 C10 1.368(5) .
C9 H9 0.9300 .
C10 C11 1.376(5) .
C10 H10 0.9300 .
C11 C6 1.383(5) .
C11 H11 0.9300 .
C6 C5 1.460(5) .
C5 C4 1.329(4) .
C5 H5 0.9300 .
C4 C3 1.466(5) .
C4 H4 0.9300 .
C3 C1 1.393(5) 3_655
C3 C2 1.408(4) .
C2 C12 1.482(5) .
C12 C13 1.380(5) .
C12 C17 1.388(4) .
C13 C14 1.385(5) .
C13 H13 0.9300 .
C14 C15 1.380(5) .
C14 H14 0.9300 .
C15 C16 1.370(5) .
C15 H15 0.9300 .
C16 C17 1.377(5) .
C16 H16 0.9300 .
C17 H17 0.9300 .
